data_2206814
loop_
_publ_author_name
'Liu, He-Chao'
'Feng, Ya-Qing'

_publ_section_title
;3-Ethyl 5-methyl
 4-(2-chlorophenyl)-6-methyl-2-[(2-phthalimidoethoxy)methyl]-1,4-dihydropyridine-3,5-dicarboxylate
 diethyl ether hemisolvate
;
_journal_coeditor_code WW6395
_journal_issue 9
_journal_name_full 'Acta Crystallographica Section E'
_journal_page_first o3006
_journal_page_last o3007
_journal_paper_doi 10.1107/S1600536805023950
_journal_volume 61
_journal_year 2005
_chemical_formula_iupac 'C28 H27 Cl N2 O7, 0.5C4 H10 O'
_chemical_formula_moiety 'C28 H27 Cl N2 O7, 0.5C4 H10 O'
_chemical_formula_sum 'C30 H32 Cl N2 O7.5'
_chemical_formula_weight 576.03
_chemical_melting_point 419.0(10)
_chemical_name_systematic
;
3-Ethyl 5-methyl 4-(2-chlorophenyl)-6-methyl-2-[(2-phthalimidoethoxy)methyl]-
1,4-dihydropyridine-3,5-dicarboxylate diethyl ether hemisolvate
;
_space_group_IT_number 15
_symmetry_cell_setting monoclinic
_symmetry_space_group_name_Hall '-C 2yc'
_symmetry_space_group_name_H-M 'C 1 2/c 1'
_cell_angle_alpha 90.00
_cell_angle_beta 132.932(2)
_cell_angle_gamma 90.00
_cell_formula_units_Z 8
_cell_length_a 32.134(5)
_cell_length_b 10.8983(15)
_cell_length_c 22.339(3)
_cell_measurement_reflns_used 2931
_cell_measurement_temperature 293(2)
_cell_measurement_theta_max 22.24
_cell_measurement_theta_min 2.49
_cell_volume 5727.9(14)
_computing_cell_refinement 'SAINT (Bruker, 1997)'
_computing_data_collection 'SMART (Bruker, 1997)'
_computing_data_reduction SAINT
_computing_molecular_graphics 'SHELXTL (Bruker, 1997)'
_computing_publication_material SHELXTL
_computing_structure_refinement 'SHELXL97 (Sheldrick, 1997)'
_computing_structure_solution 'SHELXS97 (Sheldrick, 1997)'
_diffrn_ambient_temperature 293(2)
_diffrn_measured_fraction_theta_full 0.995
_diffrn_measured_fraction_theta_max 0.995
_diffrn_measurement_device_type 'Bruker SMART CCD area-detector'
_diffrn_measurement_method '\f and \w'
_diffrn_radiation_monochromator graphite
_diffrn_radiation_source 'fine-focus sealed tube'
_diffrn_radiation_type MoK\a
_diffrn_radiation_wavelength 0.71073
_diffrn_reflns_av_R_equivalents 0.0426
_diffrn_reflns_av_sigmaI/netI 0.0532
_diffrn_reflns_limit_h_max 36
_diffrn_reflns_limit_h_min -40
_diffrn_reflns_limit_k_max 7
_diffrn_reflns_limit_k_min -13
_diffrn_reflns_limit_l_max 27
_diffrn_reflns_limit_l_min -26
_diffrn_reflns_number 15982
_diffrn_reflns_theta_full 26.44
_diffrn_reflns_theta_max 26.44
_diffrn_reflns_theta_min 1.73
_diffrn_standards_decay_% 0
_diffrn_standards_interval_count 0
_diffrn_standards_interval_time 0
_diffrn_standards_number 0
_exptl_absorpt_coefficient_mu 0.185
_exptl_absorpt_correction_T_max 0.964
_exptl_absorpt_correction_T_min 0.947
_exptl_absorpt_correction_type multi-scan
_exptl_absorpt_process_details '(SADABS; Bruker, 1997)'
_exptl_crystal_colour colorless
_exptl_crystal_density_diffrn 1.336
_exptl_crystal_density_method 'not measured'
_exptl_crystal_description block
_exptl_crystal_F_000 2424
_exptl_crystal_size_max 0.26
_exptl_crystal_size_mid 0.24
_exptl_crystal_size_min 0.20
_refine_diff_density_max 0.264
_refine_diff_density_min -0.296
_refine_ls_extinction_method none
_refine_ls_goodness_of_fit_ref 0.992
_refine_ls_hydrogen_treatment mixed
_refine_ls_matrix_type full
_refine_ls_number_parameters 391
_refine_ls_number_reflns 5874
_refine_ls_number_restraints 0
_refine_ls_restrained_S_all 0.994
_refine_ls_R_factor_all 0.1188
_refine_ls_R_factor_gt 0.0471
_refine_ls_shift/su_max 0.000
_refine_ls_shift/su_mean 0.000
_refine_ls_structure_factor_coef Fsqd
_refine_ls_weighting_details 'calc w = 1/[\s^2^(Fo^2^)+(0.0551P)^2^+2.3127P] where P = (Fo^2^+2Fc^2^)/3'
_refine_ls_weighting_scheme calc
_refine_ls_wR_factor_ref 0.1377
_reflns_number_gt 2970
_reflns_number_total 5874
_reflns_threshold_expression I>2\s(I)
_cod_data_source_file ww6395.cif
_cod_data_source_block I
_cod_depositor_comments
;
The following automatic conversions were performed:
'_symmetry_cell_setting' value 'Monoclinic' changed to 'monoclinic'
according to '/home/saulius/struct/CIF-dictionaries/cif_core.dic'
dictionary named 'cif_core.dic' version 2.4.1 from 2010-06-29.

Automatic conversion script
Id: cif_fix_enum 1527 2010-12-29 10:47:43Z saulius 

The following automatic conversions were performed:

'_symmetry_cell_setting' value 'Monoclinic' changed to 'monoclinic'
according to /home/saulius/struct/CIF-dictionaries/cif_core.dic
dictionary named 'cif_core.dic' version 2.4.1 from 2010-06-29.

Automatic conversion script
Id: cif_fix_values 1715 2011-07-08 13:25:40Z adriana 
;
_cod_original_cell_volume 5727.8(14)
_cod_original_sg_symbol_H-M 'C 2/c'
_cod_original_formula_sum 'C30 H32 Cl1 N2 O7.5'
_cod_database_code 2206814
_cod_database_fobs_code 2206814

loop_
_symmetry_equiv_pos_as_xyz
'x, y, z'
'-x, y, -z+1/2'
'x+1/2, y+1/2, z'
'-x+1/2, y+1/2, -z+1/2'
'-x, -y, -z'
'x, -y, z-1/2'
'-x+1/2, -y+1/2, -z'
'x+1/2, -y+1/2, z-1/2'

loop_
_atom_site_label
_atom_site_fract_x
_atom_site_fract_y
_atom_site_fract_z
_atom_site_U_iso_or_equiv
_atom_site_adp_type
_atom_site_calc_flag
_atom_site_refinement_flags
_atom_site_occupancy
_atom_site_disorder_group
_atom_site_type_symbol
Cl1 0.65638(4) -0.08399(8) 0.60672(5) 0.0917(3) Uani d . 1 . Cl
O1 0.67906(8) -0.19063(14) 0.49937(11) 0.0610(5) Uani d . 1 . O
O2 0.67656(10) -0.21406(16) 0.39832(13) 0.0804(7) Uani d . 1 . O
O3 0.71018(7) 0.19258(15) 0.62456(10) 0.0553(5) Uani d . 1 . O
O4 0.71095(8) 0.37022(16) 0.57532(11) 0.0621(5) Uani d . 1 . O
O5 0.66967(8) 0.39626(14) 0.35689(10) 0.0584(5) Uani d . 1 . O
O6 0.60826(9) 0.28906(18) 0.18919(13) 0.0805(6) Uani d . 1 . O
O7 0.57086(9) 0.69879(18) 0.16544(13) 0.0800(6) Uani d . 1 . O
N1 0.65615(9) 0.17383(18) 0.36978(13) 0.0447(5) Uani d . 1 . N
H1A 0.6524(9) 0.214(2) 0.3334(14) 0.041(7) Uiso d . 1 . H
N2 0.60358(10) 0.49967(19) 0.19492(13) 0.0546(6) Uani d . 1 . N
C1 0.59980(13) -0.0303(2) 0.50890(17) 0.0596(8) Uani d . 1 . C
C2 0.54490(17) -0.0548(3) 0.4773(2) 0.0756(9) Uani d . 1 . C
H2 0.5404 -0.0967 0.5088 0.091 Uiso calc R 1 . H
C3 0.49843(16) -0.0168(3) 0.4004(2) 0.0813(10) Uani d . 1 . C
H3 0.4621 -0.0337 0.3792 0.098 Uiso calc R 1 . H
C4 0.50516(13) 0.0461(3) 0.3547(2) 0.0740(9) Uani d . 1 . C
H4 0.4734 0.0727 0.3025 0.089 Uiso calc R 1 . H
C5 0.55859(12) 0.0704(2) 0.38525(17) 0.0566(7) Uani d . 1 . C
H5 0.5623 0.1138 0.3533 0.068 Uiso calc R 1 . H
C6 0.60758(11) 0.0314(2) 0.46327(16) 0.0444(6) Uani d . 1 . C
C7 0.66566(10) 0.05283(19) 0.49040(14) 0.0418(6) Uani d . 1 . C
H7 0.6950 0.0175 0.5451 0.050 Uiso calc R 1 . H
C8 0.66783(10) -0.01337(19) 0.43232(14) 0.0402(6) Uani d . 1 . C
C9 0.67459(11) -0.1475(2) 0.43911(16) 0.0477(6) Uani d . 1 . C
C10 0.68353(14) -0.3217(2) 0.51041(19) 0.0726(9) Uani d . 1 . C
H10A 0.6505 -0.3601 0.4611 0.109 Uiso calc R 1 . H
H10B 0.6861 -0.3419 0.5547 0.109 Uiso calc R 1 . H
H10C 0.7169 -0.3503 0.5228 0.109 Uiso calc R 1 . H
C11 0.66033(10) 0.0473(2) 0.37288(14) 0.0414(6) Uani d . 1 . C
C12 0.65675(12) -0.0054(2) 0.30739(15) 0.0536(7) Uani d . 1 . C
H12A 0.6942 -0.0264 0.3304 0.080 Uiso calc R 1 . H
H12B 0.6404 0.0542 0.2648 0.080 Uiso calc R 1 . H
H12C 0.6334 -0.0776 0.2851 0.080 Uiso calc R 1 . H
C13 0.67130(10) 0.2431(2) 0.43362(14) 0.0396(6) Uani d . 1 . C
C14 0.67899(10) 0.18855(19) 0.49485(14) 0.0391(6) Uani d . 1 . C
C15 0.70121(10) 0.2610(2) 0.56643(15) 0.0450(6) Uani d . 1 . C
C16 0.73538(14) 0.2561(3) 0.69977(16) 0.0709(9) Uani d . 1 . C
H16A 0.7160 0.3334 0.6876 0.085 Uiso calc R 1 . H
H16B 0.7752 0.2730 0.7309 0.085 Uiso calc R 1 . H
C17 0.72965(18) 0.1757(3) 0.7473(2) 0.1006(12) Uani d . 1 . C
H17A 0.6902 0.1581 0.7155 0.151 Uiso calc R 1 . H
H17B 0.7452 0.2165 0.7969 0.151 Uiso calc R 1 . H
H17C 0.7499 0.1005 0.7604 0.151 Uiso calc R 1 . H
C18 0.67864(11) 0.3777(2) 0.42757(15) 0.0474(6) Uani d . 1 . C
H18A 0.6515 0.4254 0.4240 0.057 Uiso calc R 1 . H
H18B 0.7166 0.4038 0.4758 0.057 Uiso calc R 1 . H
C19 0.67463(12) 0.5203(2) 0.34398(16) 0.0555(7) Uani d . 1 . C
H19A 0.7126 0.5503 0.3895 0.067 Uiso calc R 1 . H
H19B 0.6476 0.5706 0.3393 0.067 Uiso calc R 1 . H
C20 0.66268(13) 0.5261(2) 0.26657(18) 0.0644(8) Uani d . 1 . C
H20A 0.6721 0.6074 0.2611 0.077 Uiso calc R 1 . H
H20B 0.6868 0.4676 0.2695 0.077 Uiso calc R 1 . H
C21 0.58093(14) 0.3835(3) 0.16309(18) 0.0599(7) Uani d . 1 . C
C22 0.51909(13) 0.4021(3) 0.09381(17) 0.0570(7) Uani d . 1 . C
C23 0.47681(16) 0.3174(3) 0.0415(2) 0.0715(9) Uani d . 1 . C
H23 0.4850 0.2342 0.0460 0.086 Uiso calc R 1 . H
C24 0.42192(16) 0.3605(4) -0.0180(2) 0.0824(10) Uani d . 1 . C
H24 0.3926 0.3055 -0.0543 0.099 Uiso calc R 1 . H
C25 0.40998(15) 0.4832(4) -0.0243(2) 0.0826(10) Uani d . 1 . C
H25 0.3725 0.5098 -0.0644 0.099 Uiso calc R 1 . H
C26 0.45276(16) 0.5689(3) 0.0281(2) 0.0751(9) Uani d . 1 . C
H26 0.4448 0.6522 0.0233 0.090 Uiso calc R 1 . H
C27 0.50746(13) 0.5248(3) 0.08743(17) 0.0578(7) Uani d . 1 . C
C28 0.56176(13) 0.5911(3) 0.15163(17) 0.0581(7) Uani d . 1 . C
O9 0.4811(4) 0.5690(7) 0.2526(7) 0.091(3) Uiso d PD 0.328(8) 1 O
C29 0.4816(7) 0.3553(9) 0.2206(10) 0.113(6) Uiso d PD 0.328(8) 1 C
H29A 0.5044 0.2878 0.2293 0.170 Uiso d PR 0.328(8) 1 H
H29B 0.4658 0.3360 0.2436 0.170 Uiso d PR 0.328(8) 1 H
H29C 0.4514 0.3698 0.1630 0.170 Uiso d PR 0.328(8) 1 H
C30 0.5169(5) 0.4666(10) 0.2719(9) 0.095(5) Uiso d PD 0.328(8) 1 C
H30A 0.5474 0.4519 0.3294 0.114 Uiso d PR 0.328(8) 1 H
H30B 0.5331 0.4854 0.2495 0.114 Uiso d PR 0.328(8) 1 H
C31 0.5150(6) 0.6817(9) 0.2786(7) 0.109(5) Uiso d PD 0.328(8) 1 C
H31A 0.5467 0.6668 0.2837 0.131 Uiso d PR 0.328(8) 1 H
H31B 0.5295 0.7090 0.3308 0.131 Uiso d PR 0.328(8) 1 H
C32 0.4781(8) 0.7769(12) 0.2112(10) 0.126(6) Uiso d PD 0.328(8) 1 C
H32A 0.5000 0.8505 0.2276 0.189 Uiso d PR 0.328(8) 1 H
H32B 0.4640 0.7502 0.1592 0.189 Uiso d PR 0.328(8) 1 H
H32C 0.4466 0.7928 0.2067 0.189 Uiso d PR 0.328(8) 1 H
O9' 0.5280(8) 0.5791(14) 0.2871(14) 0.129(9) Uiso d PD 0.172(8) 2 O
C29' 0.4890(10) 0.3704(14) 0.2470(19) 0.057(7) Uiso d PD 0.172(8) 2 C
H29D 0.4566 0.3227 0.2034 0.086 Uiso d PR 0.172(8) 2 H
H29E 0.5220 0.3428 0.2579 0.086 Uiso d PR 0.172(8) 2 H
H29F 0.4952 0.3607 0.2953 0.086 Uiso d PR 0.172(8) 2 H
C30' 0.4799(9) 0.5075(18) 0.2245(17) 0.104(10) Uiso d PD 0.172(8) 2 C
H30C 0.4732 0.5171 0.1758 0.125 Uiso d PR 0.172(8) 2 H
H30D 0.4466 0.5348 0.2129 0.125 Uiso d PR 0.172(8) 2 H
C31' 0.5232(11) 0.7014(16) 0.257(2) 0.157(16) Uiso d PD 0.172(8) 2 C
H31C 0.5141 0.7017 0.2066 0.188 Uiso d PR 0.172(8) 2 H
H31D 0.5576 0.7474 0.2966 0.188 Uiso d PR 0.172(8) 2 H
C32' 0.4746(13) 0.772(2) 0.240(2) 0.108(9) Uiso d PD 0.172(8) 2 C
H32D 0.4695 0.8551 0.2213 0.162 Uiso d PR 0.172(8) 2 H
H32E 0.4401 0.7270 0.2004 0.162 Uiso d PR 0.172(8) 2 H
H32F 0.4840 0.7732 0.2911 0.162 Uiso d PR 0.172(8) 2 H

loop_
_atom_site_aniso_label
_atom_site_aniso_U_11
_atom_site_aniso_U_22
_atom_site_aniso_U_33
_atom_site_aniso_U_12
_atom_site_aniso_U_13
_atom_site_aniso_U_23
Cl1 0.1254(8) 0.0867(6) 0.0815(6) 0.0115(5) 0.0777(6) 0.0237(4)
O1 0.0878(15) 0.0362(10) 0.0714(12) 0.0043(9) 0.0591(12) 0.0023(9)
O2 0.139(2) 0.0406(11) 0.0962(15) 0.0066(11) 0.0935(16) -0.0064(10)
O3 0.0711(13) 0.0518(11) 0.0456(10) -0.0017(9) 0.0407(10) -0.0069(8)
O4 0.0826(15) 0.0467(11) 0.0642(12) -0.0153(9) 0.0528(12) -0.0185(9)
O5 0.0878(15) 0.0360(10) 0.0587(11) -0.0028(9) 0.0528(11) 0.0002(8)
O6 0.0962(17) 0.0503(12) 0.0917(16) 0.0129(11) 0.0627(15) 0.0066(11)
O7 0.0986(17) 0.0463(12) 0.0862(15) 0.0032(11) 0.0595(14) 0.0024(11)
N1 0.0592(15) 0.0353(12) 0.0458(13) -0.0006(9) 0.0382(12) -0.0028(10)
N2 0.0663(16) 0.0456(13) 0.0564(14) 0.0009(11) 0.0436(14) 0.0053(11)
C1 0.084(2) 0.0425(15) 0.0722(19) -0.0019(14) 0.0614(19) -0.0028(13)
C2 0.106(3) 0.0590(19) 0.113(3) -0.0157(18) 0.094(3) -0.0093(19)
C3 0.073(3) 0.087(2) 0.103(3) -0.0180(19) 0.067(3) -0.017(2)
C4 0.058(2) 0.086(2) 0.079(2) -0.0094(16) 0.0467(19) -0.0146(17)
C5 0.0530(19) 0.0576(17) 0.0668(19) -0.0050(13) 0.0438(17) -0.0096(14)
C6 0.0575(18) 0.0348(13) 0.0549(16) -0.0034(11) 0.0438(15) -0.0073(11)
C7 0.0468(16) 0.0363(13) 0.0400(13) 0.0020(11) 0.0287(13) -0.0018(10)
C8 0.0421(15) 0.0338(13) 0.0453(14) -0.0025(10) 0.0300(13) -0.0062(11)
C9 0.0527(17) 0.0376(14) 0.0551(16) -0.0015(11) 0.0377(15) -0.0062(12)
C10 0.101(3) 0.0360(15) 0.087(2) 0.0039(15) 0.067(2) 0.0068(14)
C11 0.0367(15) 0.0379(13) 0.0466(14) -0.0016(10) 0.0272(13) -0.0080(11)
C12 0.0619(18) 0.0524(16) 0.0523(16) -0.0018(13) 0.0412(15) -0.0096(12)
C13 0.0381(14) 0.0368(13) 0.0423(14) 0.0009(10) 0.0268(12) -0.0042(11)
C14 0.0381(14) 0.0355(13) 0.0418(13) -0.0010(10) 0.0265(12) -0.0062(11)
C15 0.0453(16) 0.0429(15) 0.0485(15) -0.0019(12) 0.0325(13) -0.0077(12)
C16 0.085(2) 0.075(2) 0.0480(17) -0.0041(17) 0.0437(18) -0.0151(15)
C17 0.146(4) 0.103(3) 0.070(2) 0.004(2) 0.081(3) -0.0056(19)
C18 0.0538(17) 0.0383(14) 0.0519(15) -0.0015(11) 0.0367(14) -0.0034(11)
C19 0.0571(18) 0.0401(15) 0.0565(16) -0.0047(12) 0.0336(15) 0.0011(12)
C20 0.071(2) 0.0534(17) 0.080(2) 0.0024(14) 0.0558(19) 0.0137(15)
C21 0.083(2) 0.0487(17) 0.0657(19) 0.0009(16) 0.0579(19) 0.0037(15)
C22 0.070(2) 0.0583(18) 0.0600(18) -0.0042(15) 0.0511(18) 0.0031(14)
C23 0.089(3) 0.068(2) 0.079(2) -0.0152(19) 0.066(2) -0.0050(17)
C24 0.078(3) 0.104(3) 0.083(2) -0.022(2) 0.061(2) -0.014(2)
C25 0.068(2) 0.113(3) 0.075(2) 0.001(2) 0.052(2) 0.001(2)
C26 0.083(3) 0.081(2) 0.075(2) 0.010(2) 0.059(2) 0.0084(18)
C27 0.070(2) 0.0593(18) 0.0564(17) 0.0032(15) 0.0478(18) 0.0060(14)
C28 0.079(2) 0.0506(17) 0.0592(18) 0.0061(15) 0.0528(18) 0.0077(14)

loop_
_atom_type_symbol
_atom_type_description
_atom_type_scat_dispersion_real
_atom_type_scat_dispersion_imag
_atom_type_scat_source
C C 0.0033 0.0016 'International Tables Vol C Tables 4.2.6.8 and 6.1.1.4'
H H 0.0000 0.0000 'International Tables Vol C Tables 4.2.6.8 and 6.1.1.4'
N N 0.0061 0.0033 'International Tables Vol C Tables 4.2.6.8 and 6.1.1.4'
O O 0.0106 0.0060 'International Tables Vol C Tables 4.2.6.8 and 6.1.1.4'
Cl Cl 0.1484 0.1585 'International Tables Vol C Tables 4.2.6.8 and 6.1.1.4'

loop_
_geom_angle_atom_site_label_1
_geom_angle_atom_site_label_2
_geom_angle_atom_site_label_3
_geom_angle_site_symmetry_1
_geom_angle_site_symmetry_3
_geom_angle
_geom_angle_publ_flag
C9 O1 C10 . . 116.80(19) yes
C15 O3 C16 . . 115.86(19) yes
C18 O5 C19 . . 113.56(18) yes
C13 N1 C11 . . 122.8(2) yes
C13 N1 H1A . . 114.9(15) ?
C11 N1 H1A . . 120.5(15) ?
C21 N2 C28 . . 111.9(2) ?
C21 N2 C20 . . 125.5(2) ?
C28 N2 C20 . . 122.6(2) ?
C6 C1 C2 . . 121.2(3) ?
C6 C1 Cl1 . . 122.2(2) ?
C2 C1 Cl1 . . 116.6(2) ?
C3 C2 C1 . . 119.8(3) ?
C3 C2 H2 . . 120.1 ?
C1 C2 H2 . . 120.1 ?
C2 C3 C4 . . 120.0(3) ?
C2 C3 H3 . . 120.0 ?
C4 C3 H3 . . 120.0 ?
C3 C4 C5 . . 120.4(3) ?
C3 C4 H4 . . 119.8 ?
C5 C4 H4 . . 119.8 ?
C4 C5 C6 . . 121.7(3) ?
C4 C5 H5 . . 119.1 ?
C6 C5 H5 . . 119.1 ?
C1 C6 C5 . . 116.9(3) ?
C1 C6 C7 . . 124.4(2) ?
C5 C6 C7 . . 118.6(2) ?
C14 C7 C8 . . 109.92(18) ?
C14 C7 C6 . . 112.61(18) yes
C8 C7 C6 . . 109.82(18) yes
C14 C7 H7 . . 108.1 ?
C8 C7 H7 . . 108.1 ?
C6 C7 H7 . . 108.1 ?
C11 C8 C9 . . 120.2(2) ?
C11 C8 C7 . . 121.56(19) ?
C9 C8 C7 . . 118.1(2) ?
O2 C9 O1 . . 121.8(2) ?
O2 C9 C8 . . 127.1(2) ?
O1 C9 C8 . . 111.1(2) ?
O1 C10 H10A . . 109.5 ?
O1 C10 H10B . . 109.5 ?
H10A C10 H10B . . 109.5 ?
O1 C10 H10C . . 109.5 ?
H10A C10 H10C . . 109.5 ?
H10B C10 H10C . . 109.5 ?
C8 C11 N1 . . 118.9(2) ?
C8 C11 C12 . . 127.9(2) ?
N1 C11 C12 . . 113.1(2) ?
C11 C12 H12A . . 109.5 ?
C11 C12 H12B . . 109.5 ?
H12A C12 H12B . . 109.5 ?
C11 C12 H12C . . 109.5 ?
H12A C12 H12C . . 109.5 ?
H12B C12 H12C . . 109.5 ?
C14 C13 N1 . . 119.9(2) ?
C14 C13 C18 . . 126.0(2) ?
N1 C13 C18 . . 114.1(2) ?
C13 C14 C15 . . 119.1(2) ?
C13 C14 C7 . . 120.77(19) ?
C15 C14 C7 . . 120.2(2) ?
O4 C15 O3 . . 121.6(2) ?
O4 C15 C14 . . 126.1(2) ?
O3 C15 C14 . . 112.3(2) ?
O3 C16 C17 . . 107.7(2) ?
O3 C16 H16A . . 110.2 ?
C17 C16 H16A . . 110.2 ?
O3 C16 H16B . . 110.2 ?
C17 C16 H16B . . 110.2 ?
H16A C16 H16B . . 108.5 ?
C16 C17 H17A . . 109.5 ?
C16 C17 H17B . . 109.5 ?
H17A C17 H17B . . 109.5 ?
C16 C17 H17C . . 109.5 ?
H17A C17 H17C . . 109.5 ?
H17B C17 H17C . . 109.5 ?
O5 C18 C13 . . 108.35(18) ?
O5 C18 H18A . . 110.0 ?
C13 C18 H18A . . 110.0 ?
O5 C18 H18B . . 110.0 ?
C13 C18 H18B . . 110.0 ?
H18A C18 H18B . . 108.4 ?
O5 C19 C20 . . 107.5(2) ?
O5 C19 H19A . . 110.2 ?
C20 C19 H19A . . 110.2 ?
O5 C19 H19B . . 110.2 ?
C20 C19 H19B . . 110.2 ?
H19A C19 H19B . . 108.5 ?
N2 C20 C19 . . 112.3(2) yes
N2 C20 H20A . . 109.2 ?
C19 C20 H20A . . 109.2 ?
N2 C20 H20B . . 109.2 ?
C19 C20 H20B . . 109.2 ?
H20A C20 H20B . . 107.9 ?
O6 C21 N2 . . 124.8(3) ?
O6 C21 C22 . . 129.4(3) ?
N2 C21 C22 . . 105.8(2) ?
C27 C22 C23 . . 121.6(3) ?
C27 C22 C21 . . 108.6(2) ?
C23 C22 C21 . . 129.8(3) ?
C22 C23 C24 . . 117.6(3) ?
C22 C23 H23 . . 121.2 ?
C24 C23 H23 . . 121.2 ?
C25 C24 C23 . . 121.0(3) ?
C25 C24 H24 . . 119.5 ?
C23 C24 H24 . . 119.5 ?
C24 C25 C26 . . 121.4(3) ?
C24 C25 H25 . . 119.3 ?
C26 C25 H25 . . 119.3 ?
C27 C26 C25 . . 117.2(3) ?
C27 C26 H26 . . 121.4 ?
C25 C26 H26 . . 121.4 ?
C22 C27 C26 . . 121.3(3) ?
C22 C27 C28 . . 108.4(3) ?
C26 C27 C28 . . 130.3(3) ?
O7 C28 N2 . . 124.6(3) ?
O7 C28 C27 . . 130.1(3) ?
N2 C28 C27 . . 105.3(2) ?
C30 O9 O9 2_655 2_655 68.5(8) ?
C30 O9 C30 2_655 . 35.0(10) ?
O9 O9 C30 2_655 . 54.7(8) ?
C30 O9 C31 2_655 2_655 119.3(11) ?
O9 O9 C31 2_655 2_655 64.3(6) ?
C30 O9 C31 . 2_655 118.9(11) ?
C30 O9 C31 2_655 . 131.7(11) ?
O9 O9 C31 2_655 . 63.3(7) ?
C30 O9 C31 . . 107.7(7) ?
C31 O9 C31 2_655 . 37.4(9) ?
C30 O9 H30D 2_655 . 66.4 ?
O9 O9 H30D 2_655 . 120.5 ?
C30 O9 H30D . . 99.7 ?
C31 O9 H30D 2_655 . 108.9 ?
C31 O9 H30D . . 144.5 ?
C29 C29 C30 2_655 2_655 85.4(12) ?
C29 C29 C30 2_655 . 53.3(7) ?
C30 C29 C30 2_655 . 33.1(10) ?
C29 C29 H29A 2_655 . 71.1 ?
C30 C29 H29A 2_655 . 141.1 ?
C30 C29 H29A . . 112.6 ?
C29 C29 H29B 2_655 . 83.3 ?
C30 C29 H29B 2_655 . 97.6 ?
C30 C29 H29B . . 99.6 ?
H29A C29 H29B . . 109.5 ?
C29 C29 H29C 2_655 . 165.4 ?
C30 C29 H29C 2_655 . 85.9 ?
C30 C29 H29C . . 115.7 ?
H29A C29 H29C . . 109.5 ?
H29B C29 H29C . . 109.5 ?
C29 C29 H29D 2_655 . 127.2 ?
C30 C29 H29D 2_655 . 120.1 ?
C30 C29 H29D . . 143.5 ?
H29A C29 H29D . . 98.7 ?
H29B C29 H29D . . 50.4 ?
H29C C29 H29D . . 67.4 ?
C29 C29 H29E 2_655 . 34.2 ?
C30 C29 H29E 2_655 . 96.7 ?
C30 C29 H29E . . 65.4 ?
H29A C29 H29E . . 47.3 ?
H29B C29 H29E . . 113.6 ?
H29C C29 H29E . . 136.0 ?
H29D C29 H29E . . 139.9 ?
C29 C29 H29F 2_655 . 46.6 ?
C30 C29 H29F 2_655 . 81.1 ?
C30 C29 H29F . . 66.6 ?
H29A C29 H29F . . 102.3 ?
H29B C29 H29F . . 39.3 ?
H29C C29 H29F . . 142.7 ?
H29D C29 H29F . . 89.4 ?
H29E C29 H29F . . 80.4 ?
C30 C30 C29 2_655 2_655 93.4(11) ?
C30 C30 O9 2_655 2_655 84.2(14) ?
C29 C30 O9 2_655 2_655 158.0(19) ?
C30 C30 O9 2_655 . 60.8(12) ?
C29 C30 O9 2_655 . 139.5(16) ?
O9 C30 O9 2_655 . 56.8(7) ?
C30 C30 C29 2_655 . 53.4(7) ?
C29 C30 C29 2_655 . 41.3(16) ?
O9 C30 C29 2_655 . 127.6(13) ?
O9 C30 C29 . . 111.1(8) ?
C30 C30 H30A 2_655 . 154.4 ?
C29 C30 H30A 2_655 . 75.0 ?
O9 C30 H30A 2_655 . 114.9 ?
O9 C30 H30A . . 114.2 ?
C29 C30 H30A . . 115.7 ?
C30 C30 H30B 2_655 . 97.1 ?
C29 C30 H30B 2_655 . 107.2 ?
O9 C30 H30B 2_655 . 51.7 ?
O9 C30 H30B . . 106.6 ?
C29 C30 H30B . . 99.7 ?
H30A C30 H30B . . 108.1 ?
C30 C30 H29E 2_655 . 89.7 ?
C29 C30 H29E 2_655 . 23.9 ?
O9 C30 H29E 2_655 . 134.1 ?
O9 C30 H29E . . 149.1 ?
C29 C30 H29E . . 38.1 ?
H30A C30 H29E . . 88.3 ?
H30B C30 H29E . . 84.3 ?
C31 C31 C32 2_655 2_655 99.4(13) ?
C31 C31 O9 2_655 2_655 72.0(10) ?
C32 C31 O9 2_655 2_655 149(2) ?
C31 C31 O9 2_655 . 70.5(9) ?
C32 C31 O9 2_655 . 154(2) ?
O9 C31 O9 2_655 . 52.5(6) ?
C31 C31 C32 2_655 . 43.0(7) ?
C32 C31 C32 2_655 . 56.6(17) ?
O9 C31 C32 2_655 . 111.3(11) ?
O9 C31 C32 . . 108.0(8) ?
C31 C31 H31A 2_655 . 100.5 ?
C32 C31 H31A 2_655 . 95.1 ?
O9 C31 H31A 2_655 . 58.9 ?
O9 C31 H31A . . 110.2 ?
C32 C31 H31A . . 106.4 ?
C31 C31 H31B 2_655 . 148.3 ?
C32 C31 H31B 2_655 . 64.9 ?
O9 C31 H31B 2_655 . 135.4 ?
O9 C31 H31B . . 110.8 ?
C32 C31 H31B . . 113.3 ?
H31A C31 H31B . . 108.0 ?
C31 C31 H31D 2_655 . 107.3 ?
C32 C31 H31D 2_655 . 52.2 ?
O9 C31 H31D 2_655 . 100.9 ?
O9 C31 H31D . . 153.2 ?
C32 C31 H31D . . 83.2 ?
H31A C31 H31D . . 43.1 ?
H31B C31 H31D . . 85.3 ?
C31 C31 H32F 2_655 . 93.2 ?
C32 C31 H32F 2_655 . 53.1 ?
O9 C31 H32F 2_655 . 153.5 ?
O9 C31 H32F . . 102.3 ?
C32 C31 H32F . . 65.2 ?
H31A C31 H32F . . 147.3 ?
H31B C31 H32F . . 55.1 ?
H31D C31 H32F . . 104.5 ?
C31 C32 C32 2_655 2_655 80.4(13) ?
C31 C32 C31 2_655 . 37.6(11) ?
C32 C32 C31 2_655 . 43.0(7) ?
C31 C32 H32A 2_655 . 138.4 ?
C32 C32 H32A 2_655 . 68.9 ?
C31 C32 H32A . . 108.5 ?
C31 C32 H32B 2_655 . 79.6 ?
C32 C32 H32B 2_655 . 144.0 ?
C31 C32 H32B . . 113.5 ?
H32A C32 H32B . . 109.5 ?
C31 C32 H32C 2_655 . 104.8 ?
C32 C32 H32C 2_655 . 104.5 ?
C31 C32 H32C . . 106.4 ?
H32A C32 H32C . . 109.5 ?
H32B C32 H32C . . 109.5 ?
C31 C32 H31C 2_655 . 53.7 ?
C32 C32 H31C 2_655 . 84.4 ?
C31 C32 H31C . . 64.6 ?
H32A C32 H31C . . 94.8 ?
H32B C32 H31C . . 59.6 ?
H32C C32 H31C . . 155.7 ?
C31 C32 H32D 2_655 . 150.4 ?
C32 C32 H32D 2_655 . 84.9 ?
C31 C32 H32D . . 121.5 ?
H32A C32 H32D . . 54.9 ?
H32B C32 H32D . . 125.0 ?
H32C C32 H32D . . 54.5 ?
H31C C32 H32D . . 149.8 ?
C31 C32 H32E 2_655 . 68.6 ?
C32 C32 H32E 2_655 . 107.6 ?
C31 C32 H32E . . 83.8 ?
H32A C32 H32E . . 146.6 ?
H32B C32 H32E . . 92.5 ?
H32C C32 H32E . . 37.7 ?
H31C C32 H32E . . 118.2 ?
H32D C32 H32E . . 92.0 ?
C30' O9' O9' 2_655 2_655 75(3) ?
C30' O9' C30' 2_655 . 42(2) ?
O9' O9' C30' 2_655 . 33.4(9) ?
C30' O9' C31' 2_655 . 146(4) ?
O9' O9' C31' 2_655 . 78.8(12) ?
C30' O9' C31' . . 110.5(10) ?
C30' O9' C31' 2_655 2_655 125(3) ?
O9' O9' C31' 2_655 2_655 52.1(11) ?
C30' O9' C31' . 2_655 83.7(17) ?
C31' O9' C31' . 2_655 45.1(17) ?
C30' O9' H30B 2_655 . 40.8 ?
O9' O9' H30B 2_655 . 82.6 ?
C30' O9' H30B . . 60.1 ?
C31' O9' H30B . . 114.5 ?
C31' O9' H30B 2_655 . 130.1 ?
C30' O9' H31A 2_655 . 147.3 ?
O9' O9' H31A 2_655 . 103.3 ?
C30' O9' H31A . . 130.9 ?
C31' O9' H31A . . 27.1 ?
C31' O9' H31A 2_655 . 70.9 ?
H30B O9' H31A . . 106.5 ?
C29' C29' C30' 2_655 . 90(2) ?
C29' C29' C30' 2_655 2_655 67.7(18) ?
C30' C29' C30' . 2_655 35.4(12) ?
C29' C29' H29A 2_655 . 54.3 ?
C30' C29' H29A . . 129.9 ?
C30' C29' H29A 2_655 . 121.2 ?
C29' C29' H29B 2_655 . 151.4 ?
C30' C29' H29B . . 118.1 ?
C30' C29' H29B 2_655 . 138.0 ?
H29A C29' H29B . . 100.6 ?
C29' C29' H29C 2_655 . 96.1 ?
C30' C29' H29C . . 76.3 ?
C30' C29' H29C 2_655 . 105.5 ?
H29A C29' H29C . . 74.2 ?
H29B C29' H29C . . 88.4 ?
C29' C29' H29D 2_655 . 120.2 ?
C30' C29' H29D . . 111.1 ?
C30' C29' H29D 2_655 . 145.9 ?
H29A C29' H29D . . 70.6 ?
H29B C29' H29D . . 49.3 ?
H29C C29' H29D . . 43.5 ?
C29' C29' H29E 2_655 . 18.3 ?
C30' C29' H29E . . 108.5 ?
C30' C29' H29E 2_655 . 85.0 ?
H29A C29' H29E . . 39.4 ?
H29B C29' H29E . . 133.1 ?
H29C C29' H29E . . 97.9 ?
H29D C29' H29E . . 109.5 ?
C29' C29' H29F 2_655 . 115.0 ?
C30' C29' H29F . . 108.8 ?
C30' C29' H29F 2_655 . 93.3 ?
H29A C29' H29F . . 117.7 ?
H29B C29' H29F . . 61.0 ?
H29C C29' H29F . . 148.1 ?
H29D C29' H29F . . 109.5 ?
H29E C29' H29F . . 109.5 ?
O9' C30' C30' 2_655 2_655 105(2) ?
O9' C30' O9' 2_655 . 71(3) ?
C30' C30' O9' 2_655 . 33.4(9) ?
O9' C30' C29' 2_655 . 172(5) ?
C30' C30' C29' 2_655 . 79.3(12) ?
O9' C30' C29' . . 112.0(10) ?
O9' C30' C29' 2_655 2_655 165(4) ?
C30' C30' C29' 2_655 2_655 65.4(13) ?
O9' C30' C29' . 2_655 98.6(18) ?
C29' C30' C29' . 2_655 22.0(15) ?
O9' C30' H30B 2_655 . 109.0 ?
C30' C30' H30B 2_655 . 42.2 ?
O9' C30' H30B . . 59.4 ?
C29' C30' H30B . . 78.2 ?
C29' C30' H30B 2_655 . 56.3 ?
O9' C30' H30C 2_655 . 75.7 ?
C30' C30' H30C 2_655 . 114.7 ?
O9' C30' H30C . . 108.0 ?
C29' C30' H30C . . 108.9 ?
C29' C30' H30C 2_655 . 98.3 ?
H30B C30' H30C . . 75.1 ?
O9' C30' H30D 2_655 . 64.0 ?
C30' C30' H30D 2_655 . 131.0 ?
O9' C30' H30D . . 111.2 ?
C29' C30' H30D . . 108.5 ?
C29' C30' H30D 2_655 . 130.5 ?
H30B C30' H30D . . 170.4 ?
H30C C30' H30D . . 108.1 ?
C32' C31' C31' 2_655 2_655 93(4) ?
C32' C31' O9' 2_655 . 155(6) ?
C31' C31' O9' 2_655 . 82.0(18) ?
C32' C31' C32' 2_655 . 63(5) ?
C31' C31' C32' 2_655 . 30.2(12) ?
O9' C31' C32' . . 110.5(10) ?
C32' C31' O9' 2_655 2_655 141(4) ?
C31' C31' O9' 2_655 2_655 52.8(12) ?
O9' C31' O9' . 2_655 49.1(12) ?
C32' C31' O9' . 2_655 81.0(15) ?
C32' C31' H31A 2_655 . 120.3 ?
C31' C31' H31A 2_655 . 129.6 ?
O9' C31' H31A . . 51.5 ?
C32' C31' H31A . . 147.6 ?
O9' C31' H31A 2_655 . 97.3 ?
C32' C31' H31B 2_655 . 86.0 ?
C31' C31' H31B 2_655 . 63.6 ?
O9' C31' H31B . . 70.1 ?
C32' C31' H31B . . 66.9 ?
O9' C31' H31B 2_655 . 92.1 ?
H31A C31' H31B . . 80.9 ?
C32' C31' H31C 2_655 . 91.2 ?
C31' C31' H31C 2_655 . 109.2 ?
O9' C31' H31C . . 113.3 ?
C32' C31' H31C . . 105.2 ?
O9' C31' H31C 2_655 . 85.5 ?
H31A C31' H31C . . 106.9 ?
H31B C31' H31C . . 172.1 ?
C32' C31' H31D 2_655 . 54.7 ?
C31' C31' H31D 2_655 . 130.3 ?
O9' C31' H31D . . 111.4 ?
C32' C31' H31D . . 108.0 ?
O9' C31' H31D 2_655 . 160.3 ?
H31A C31' H31D . . 65.6 ?
H31B C31' H31D . . 76.3 ?
H31C C31' H31D . . 108.1 ?
C31' C32' C32' 2_655 2_655 87(4) ?
C31' C32' C31' 2_655 . 57(3) ?
C32' C32' C31' 2_655 . 30.2(12) ?
C31' C32' H32A 2_655 . 127.9 ?
C32' C32' H32A 2_655 . 45.8 ?
C31' C32' H32A . . 73.3 ?
C31' C32' H32C 2_655 . 112.1 ?
C32' C32' H32C 2_655 . 135.9 ?
C31' C32' H32C . . 140.0 ?
H32A C32' H32C . . 95.5 ?
C31' C32' H32D 2_655 . 161.4 ?
C32' C32' H32D 2_655 . 87.2 ?
C31' C32' H32D . . 115.1 ?
H32A C32' H32D . . 41.9 ?
H32C C32' H32D . . 61.8 ?
C31' C32' H32E 2_655 . 62.8 ?
C32' C32' H32E 2_655 . 132.1 ?
C31' C32' H32E . . 108.0 ?
H32A C32' H32E . . 128.4 ?
H32C C32' H32E . . 49.4 ?
H32D C32' H32E . . 109.5 ?
C31' C32' H32F 2_655 . 89.1 ?
C32' C32' H32F 2_655 . 106.0 ?
C31' C32' H32F . . 105.2 ?
H32A C32' H32F . . 120.1 ?
H32C C32' H32F . . 113.3 ?
H32D C32' H32F . . 109.5 ?
H32E C32' H32F . . 109.5 ?

loop_
_geom_bond_atom_site_label_1
_geom_bond_atom_site_label_2
_geom_bond_site_symmetry_2
_geom_bond_distance
_geom_bond_publ_flag
Cl1 C1 . 1.735(3) yes
O1 C9 . 1.338(3) yes
O1 C10 . 1.440(3) yes
O2 C9 . 1.200(3) yes
O3 C15 . 1.348(3) yes
O3 C16 . 1.451(3) yes
O4 C15 . 1.212(3) yes
O5 C18 . 1.413(3) yes
O5 C19 . 1.413(3) yes
O6 C21 . 1.214(3) ?
O7 C28 . 1.198(3) ?
N1 C13 . 1.377(3) ?
N1 C11 . 1.383(3) ?
N1 H1A . 0.86(2) ?
N2 C21 . 1.390(3) ?
N2 C28 . 1.401(3) ?
N2 C20 . 1.453(3) yes
C1 C6 . 1.379(3) ?
C1 C2 . 1.409(4) ?
C2 C3 . 1.362(5) ?
C2 H2 . 0.9300 ?
C3 C4 . 1.365(4) ?
C3 H3 . 0.9300 ?
C4 C5 . 1.374(4) ?
C4 H4 . 0.9300 ?
C5 C6 . 1.399(4) ?
C5 H5 . 0.9300 ?
C6 C7 . 1.538(3) ?
C7 C14 . 1.524(3) ?
C7 C8 . 1.527(3) ?
C7 H7 . 0.9800 ?
C8 C11 . 1.350(3) ?
C8 C9 . 1.470(3) ?
C10 H10A . 0.9600 ?
C10 H10B . 0.9600 ?
C10 H10C . 0.9600 ?
C11 C12 . 1.501(3) ?
C12 H12A . 0.9600 ?
C12 H12B . 0.9600 ?
C12 H12C . 0.9600 ?
C13 C14 . 1.351(3) ?
C13 C18 . 1.505(3) ?
C14 C15 . 1.461(3) ?
C16 C17 . 1.482(4) ?
C16 H16A . 0.9700 ?
C16 H16B . 0.9700 ?
C17 H17A . 0.9600 ?
C17 H17B . 0.9600 ?
C17 H17C . 0.9600 ?
C18 H18A . 0.9700 ?
C18 H18B . 0.9700 ?
C19 C20 . 1.496(4) ?
C19 H19A . 0.9700 ?
C19 H19B . 0.9700 ?
C20 H20A . 0.9700 ?
C20 H20B . 0.9700 ?
C21 C22 . 1.482(4) ?
C22 C27 . 1.369(4) ?
C22 C23 . 1.379(4) ?
C23 C24 . 1.380(4) ?
C23 H23 . 0.9300 ?
C24 C25 . 1.372(5) ?
C24 H24 . 0.9300 ?
C25 C26 . 1.393(4) ?
C25 H25 . 0.9300 ?
C26 C27 . 1.379(4) ?
C26 H26 . 0.9300 ?
C27 C28 . 1.488(4) ?
O9 C30 2_655 1.264(15) ?
O9 O9 2_655 1.296(15) ?
O9 C30 . 1.441(8) ?
O9 C31 2_655 1.459(12) ?
O9 C31 . 1.472(9) ?
O9 H30D . 0.9031 ?
C29 C29 2_655 1.00(3) ?
C29 C30 2_655 1.221(11) ?
C29 C30 . 1.518(9) ?
C29 H29A . 0.9601 ?
C29 H29B . 0.9598 ?
C29 H29C . 0.9600 ?
C29 H29D . 0.7043 ?
C29 H29E . 0.9619 ?
C29 H29F . 1.4083 ?
C30 C30 2_655 0.83(2) ?
C30 C29 2_655 1.221(11) ?
C30 O9 2_655 1.264(15) ?
C30 H30A . 0.9600 ?
C30 H30B . 0.9601 ?
C30 H29E . 1.4193 ?
C31 C31 2_655 0.94(2) ?
C31 C32 2_655 1.053(11) ?
C31 O9 2_655 1.459(12) ?
C31 C32 . 1.522(9) ?
C31 H31A . 0.9601 ?
C31 H31B . 0.9602 ?
C31 H31D . 1.3430 ?
C31 H32F . 1.5631 ?
C32 C31 2_655 1.053(11) ?
C32 C32 2_655 1.29(3) ?
C32 H32A . 0.9600 ?
C32 H32B . 0.9600 ?
C32 H32C . 0.9600 ?
C32 H31C . 1.4787 ?
C32 H32D . 0.9684 ?
C32 H32E . 1.1995 ?
O9' C30' 2_655 0.807(18) ?
O9' O9' 2_655 1.39(4) ?
O9' C30' . 1.418(10) ?
O9' C31' . 1.450(10) ?
O9' C31' 2_655 1.80(3) ?
O9' H30B . 1.4016 ?
O9' H31A . 1.1583 ?
C29' C29' 2_655 0.62(4) ?
C29' C30' . 1.540(10) ?
C29' C30' 2_655 1.66(2) ?
C29' H29A . 1.2151 ?
C29' H29B . 0.7914 ?
C29' H29C . 1.3759 ?
C29' H29D . 0.9600 ?
C29' H29E . 0.9599 ?
C29' H29F . 0.9599 ?
C30' O9' 2_655 0.807(18) ?
C30' C30' 2_655 0.98(4) ?
C30' C29' 2_655 1.66(2) ?
C30' H30B . 1.4122 ?
C30' H30C . 0.9601 ?
C30' H30D . 0.9598 ?
C31' C32' 2_655 0.78(3) ?
C31' C31' 2_655 1.29(5) ?
C31' C32' . 1.538(10) ?
C31' O9' 2_655 1.80(3) ?
C31' H31A . 0.6737 ?
C31' H31B . 1.5102 ?
C31' H31C . 0.9600 ?
C31' H31D . 0.9600 ?
C32' C31' 2_655 0.78(3) ?
C32' C32' 2_655 1.37(6) ?
C32' H32A . 1.3321 ?
C32' H32C . 0.7079 ?
C32' H32D . 0.9599 ?
C32' H32E . 0.9601 ?
C32' H32F . 0.9600 ?

loop_
_geom_torsion_atom_site_label_1
_geom_torsion_atom_site_label_2
_geom_torsion_atom_site_label_3
_geom_torsion_atom_site_label_4
_geom_torsion_site_symmetry_1
_geom_torsion_site_symmetry_4
_geom_torsion
C6 C1 C2 C3 . . -0.2(4)
Cl1 C1 C2 C3 . . -179.1(2)
C1 C2 C3 C4 . . -0.8(5)
C2 C3 C4 C5 . . 0.7(5)
C3 C4 C5 C6 . . 0.4(4)
C2 C1 C6 C5 . . 1.2(4)
Cl1 C1 C6 C5 . . -179.89(18)
C2 C1 C6 C7 . . -174.9(2)
Cl1 C1 C6 C7 . . 4.0(3)
C4 C5 C6 C1 . . -1.3(4)
C4 C5 C6 C7 . . 175.1(2)
C1 C6 C7 C14 . . -121.0(2)
C5 C6 C7 C14 . . 62.9(3)
C1 C6 C7 C8 . . 116.1(2)
C5 C6 C7 C8 . . -60.0(3)
C14 C7 C8 C11 . . -23.4(3)
C6 C7 C8 C11 . . 101.1(2)
C14 C7 C8 C9 . . 160.6(2)
C6 C7 C8 C9 . . -74.9(3)
C10 O1 C9 O2 . . -3.0(4)
C10 O1 C9 C8 . . 177.5(2)
C11 C8 C9 O2 . . 3.2(4)
C7 C8 C9 O2 . . 179.2(3)
C11 C8 C9 O1 . . -177.4(2)
C7 C8 C9 O1 . . -1.3(3)
C9 C8 C11 N1 . . -177.7(2)
C7 C8 C11 N1 . . 6.4(3)
C9 C8 C11 C12 . . 1.1(4)
C7 C8 C11 C12 . . -174.9(2)
C13 N1 C11 C8 . . 14.5(3)
C13 N1 C11 C12 . . -164.5(2)
C11 N1 C13 C14 . . -14.8(3)
C11 N1 C13 C18 . . 164.3(2)
N1 C13 C14 C15 . . 173.2(2)
C18 C13 C14 C15 . . -5.8(4)
N1 C13 C14 C7 . . -5.8(3)
C18 C13 C14 C7 . . 175.2(2)
C8 C7 C14 C13 . . 23.0(3)
C6 C7 C14 C13 . . -99.8(3)
C8 C7 C14 C15 . . -156.0(2)
C6 C7 C14 C15 . . 81.2(3)
C16 O3 C15 O4 . . -3.7(3)
C16 O3 C15 C14 . . 176.5(2)
C13 C14 C15 O4 . . 4.5(4)
C7 C14 C15 O4 . . -176.5(2)
C13 C14 C15 O3 . . -175.8(2)
C7 C14 C15 O3 . . 3.2(3)
C15 O3 C16 C17 . . 167.2(2)
C19 O5 C18 C13 . . 179.1(2)
C14 C13 C18 O5 . . 176.8(2)
N1 C13 C18 O5 . . -2.2(3)
C18 O5 C19 C20 . . -178.6(2)
C21 N2 C20 C19 . . -87.4(3)
C28 N2 C20 C19 . . 89.6(3)
O5 C19 C20 N2 . . 68.5(3)
C28 N2 C21 O6 . . 179.5(3)
C20 N2 C21 O6 . . -3.3(4)
C28 N2 C21 C22 . . -0.6(3)
C20 N2 C21 C22 . . 176.7(2)
O6 C21 C22 C27 . . 179.6(3)
N2 C21 C22 C27 . . -0.4(3)
O6 C21 C22 C23 . . 0.1(5)
N2 C21 C22 C23 . . -179.8(3)
C27 C22 C23 C24 . . -0.1(4)
C21 C22 C23 C24 . . 179.3(3)
C22 C23 C24 C25 . . -0.3(4)
C23 C24 C25 C26 . . 0.9(5)
C24 C25 C26 C27 . . -1.1(5)
C23 C22 C27 C26 . . 0.0(4)
C21 C22 C27 C26 . . -179.5(2)
C23 C22 C27 C28 . . -179.4(2)
C21 C22 C27 C28 . . 1.1(3)
C25 C26 C27 C22 . . 0.6(4)
C25 C26 C27 C28 . . 179.8(3)
C21 N2 C28 O7 . . -177.4(3)
C20 N2 C28 O7 . . 5.3(4)
C21 N2 C28 C27 . . 1.2(3)
C20 N2 C28 C27 . . -176.1(2)
C22 C27 C28 O7 . . 177.0(3)
C26 C27 C28 O7 . . -2.2(5)
C22 C27 C28 N2 . . -1.4(3)
C26 C27 C28 N2 . . 179.3(3)
O9 O9 C30 C30 2_655 2_655 -103(3)
C31 O9 C30 C30 2_655 2_655 -101(2)
C31 O9 C30 C30 . 2_655 -140(2)
C30 O9 C30 C29 2_655 2_655 -57(2)
O9 O9 C30 C29 2_655 2_655 -160(3)
C31 O9 C30 C29 2_655 2_655 -157(2)
C31 O9 C30 C29 . 2_655 164(2)
C30 O9 C30 O9 2_655 2_655 103(3)
C31 O9 C30 O9 2_655 2_655 2.6(9)
C31 O9 C30 O9 . 2_655 -36.5(9)
C30 O9 C30 C29 2_655 . -18.8(15)
O9 O9 C30 C29 2_655 . -122.0(16)
C31 O9 C30 C29 2_655 . -119.4(14)
C31 O9 C30 C29 . . -158.5(13)
C29 C29 C30 C30 2_655 2_655 -163(4)
C30 C29 C30 C29 2_655 2_655 163(4)
C29 C29 C30 O9 2_655 2_655 154(2)
C30 C29 C30 O9 2_655 2_655 -43(2)
C29 C29 C30 O9 2_655 . -143(3)
C30 C29 C30 O9 2_655 . 20.5(19)
C30 O9 C31 C31 2_655 2_655 85.0(19)
O9 O9 C31 C31 2_655 2_655 81.9(17)
C30 O9 C31 C31 . 2_655 114.8(18)
C30 O9 C31 C32 2_655 2_655 156(4)
O9 O9 C31 C32 2_655 2_655 153(4)
C30 O9 C31 C32 . 2_655 -174(4)
C31 O9 C31 C32 2_655 2_655 71(4)
C30 O9 C31 O9 2_655 2_655 3.1(11)
C30 O9 C31 O9 . 2_655 32.9(9)
C31 O9 C31 O9 2_655 2_655 -81.9(17)
C30 O9 C31 C32 2_655 . 106.5(16)
O9 O9 C31 C32 2_655 . 103.3(13)
C30 O9 C31 C32 . . 136.3(14)
C31 O9 C31 C32 2_655 . 21.5(14)
C32 C31 C32 C31 2_655 2_655 173(5)
O9 C31 C32 C31 2_655 2_655 25(2)
O9 C31 C32 C31 . 2_655 -30(2)
C31 C31 C32 C32 2_655 2_655 -173(5)
O9 C31 C32 C32 2_655 2_655 -148(3)
O9 C31 C32 C32 . 2_655 156(3)
C30' O9' C30' O9' 2_655 2_655 -175(11)
C31' O9' C30' O9' . 2_655 -20(4)
C31' O9' C30' O9' 2_655 2_655 17(3)
O9' O9' C30' C30' 2_655 2_655 175(11)
C31' O9' C30' C30' . 2_655 156(7)
C31' O9' C30' C30' 2_655 2_655 -168(8)
C30' O9' C30' C29' 2_655 . 12(5)
O9' O9' C30' C29' 2_655 . -173(6)
C31' O9' C30' C29' . . 168(3)
C31' O9' C30' C29' 2_655 . -155(3)
C30' O9' C30' C29' 2_655 2_655 -6(5)
O9' O9' C30' C29' 2_655 2_655 169(5)
C31' O9' C30' C29' . 2_655 149(2)
C31' O9' C30' C29' 2_655 2_655 -174(3)
C29' C29' C30' O9' 2_655 2_655 -17E1(3)
C30' C29' C30' O9' 2_655 2_655 -12E1(3)
C29' C29' C30' C30' 2_655 2_655 -49(7)
C29' C29' C30' O9' 2_655 . -55(6)
C30' C29' C30' O9' 2_655 . -7(3)
C30' C29' C30' C29' 2_655 2_655 49(7)
C30' O9' C31' C32' 2_655 2_655 167(11)
O9' O9' C31' C32' 2_655 2_655 126(11)
C30' O9' C31' C32' . 2_655 137(10)
C31' O9' C31' C32' 2_655 2_655 79(11)
C30' O9' C31' C31' 2_655 2_655 87(7)
O9' O9' C31' C31' 2_655 2_655 47(3)
C30' O9' C31' C31' . 2_655 58(4)
C30' O9' C31' C32' 2_655 . 98(7)
O9' O9' C31' C32' 2_655 . 57(2)
C30' O9' C31' C32' . . 68(3)
C31' O9' C31' C32' 2_655 . 10(2)
C30' O9' C31' O9' 2_655 2_655 41(5)
C30' O9' C31' O9' . 2_655 11(2)
C31' O9' C31' O9' 2_655 2_655 -47(3)
C32' C31' C32' C31' 2_655 2_655 -174(12)
O9' C31' C32' C31' . 2_655 -20(5)
O9' C31' C32' C31' 2_655 2_655 19(5)
C31' C31' C32' C32' 2_655 2_655 174(12)
O9' C31' C32' C32' . 2_655 154(7)
O9' C31' C32' C32' 2_655 2_655 -166(7)
